data_7100731
loop_
_publ_author_name
'P. D. Beer'
'Andrew R. Cowley'
'Michael Lankshear'

_publ_section_title
;
Cooperative AND receptors for ion-pairs
;
_journal_name_full 'Chemical Communications'
_journal_paper_doi 10.1039/b515634c
_journal_year 2006
_chemical_formula_moiety ' C52 H56 N2 O10, C2 H3 N '
_chemical_formula_sum 'C54 H59 N3 O10'
_chemical_formula_weight 910.08
_space_group_IT_number 2
_symmetry_cell_setting triclinic
_symmetry_space_group_name_Hall '-P 1'
_symmetry_space_group_name_H-M 'P -1'
_cell_angle_alpha 102.137(3)
_cell_angle_beta 94.601(3)
_cell_angle_gamma 101.430(3)
_cell_formula_units_Z 2
_cell_length_a 10.0261(3)
_cell_length_b 12.5372(4)
_cell_length_c 20.4416(6)
_cell_measurement_temperature 150
_cell_volume 2442.24(14)
_diffrn_ambient_temperature 150
_exptl_crystal_density_diffrn 1.237
_cod_depositor_comments
;
The following automatic conversions were performed:
'_symmetry_cell_setting' value 'Triclinic' changed to 'triclinic'
according to '/home/saulius/struct/CIF-dictionaries/cif_core.dic'
dictionary named 'cif_core.dic' version 2.4.1 from 2010-06-29.

Automatic conversion script
Id: cif_fix_enum 1527 2010-12-29 10:47:43Z saulius 
;
_cod_original_formula_sum ' C54 H59 N3 O10 '
_cod_database_code 7100731

loop_
_symmetry_equiv_pos_as_xyz
x,y,z
-x,-y,-z

loop_
_atom_site_label
_atom_site_type_symbol
_atom_site_fract_x
_atom_site_fract_y
_atom_site_fract_z
_atom_site_U_iso_or_equiv
_atom_site_occupancy
_atom_site_adp_type
C1 C 0.3698(2) 0.21942(18) 0.39791(11) 0.0311 1.0000 Uani
C2 C 0.3656(2) 0.30909(17) 0.45839(10) 0.0312 1.0000 Uani
C3 C 0.3865(2) 0.29013(19) 0.51986(10) 0.0358 1.0000 Uani
C4 C 0.4068(2) 0.1816(2) 0.52978(11) 0.0380 1.0000 Uani
C5 C 0.3907(2) 0.08944(19) 0.46994(12) 0.0357 1.0000 Uani
C6 C 0.3760(2) 0.10508(17) 0.40702(11) 0.0309 1.0000 Uani
C7 C 0.3781(2) 0.01705(18) 0.34491(11) 0.0351 1.0000 Uani
C8 C 0.2353(2) -0.00138(16) 0.23419(10) 0.0312 1.0000 Uani
C9 C 0.2445(2) -0.02268(17) 0.29814(11) 0.0324 1.0000 Uani
C10 C 0.1301(2) -0.08674(18) 0.31746(11) 0.0337 1.0000 Uani
C11 C 0.0075(2) -0.12943(17) 0.27476(11) 0.0335 1.0000 Uani
C12 C 0.0004(2) -0.10085(18) 0.21253(11) 0.0351 1.0000 Uani
C13 C 0.1112(2) -0.03762(17) 0.19114(10) 0.0334 1.0000 Uani
C14 C 0.0990(2) -0.00748(18) 0.12305(11) 0.0377 1.0000 Uani
C15 C 0.0423(2) 0.18262(18) 0.16736(10) 0.0320 1.0000 Uani
C16 C 0.1315(2) 0.11702(17) 0.12898(10) 0.0323 1.0000 Uani
C17 C 0.2349(2) 0.17025(18) 0.10249(11) 0.0349 1.0000 Uani
C18 C 0.2672(2) 0.29229(19) 0.11335(10) 0.0345 1.0000 Uani
C19 C 0.1886(2) 0.35611(18) 0.15745(11) 0.0360 1.0000 Uani
C20 C 0.0841(2) 0.30708(18) 0.18472(10) 0.0316 1.0000 Uani
C21 C 0.0052(2) 0.3713(2) 0.23244(11) 0.0380 1.0000 Uani
C22 C 0.1589(2) 0.40267(17) 0.34214(10) 0.0322 1.0000 Uani
C23 C 0.0318(2) 0.35661(19) 0.30383(11) 0.0343 1.0000 Uani
C24 C -0.0689(2) 0.2922(2) 0.33118(11) 0.0383 1.0000 Uani
C25 C -0.0465(2) 0.2742(2) 0.39563(11) 0.0386 1.0000 Uani
C26 C 0.0824(2) 0.3216(2) 0.43187(11) 0.0367 1.0000 Uani
C27 C 0.1871(2) 0.38333(18) 0.40591(10) 0.0322 1.0000 Uani
C28 C 0.3314(2) 0.41427(18) 0.44394(11) 0.0345 1.0000 Uani
O1 O 0.37034(18) 0.23906(13) 0.34210(8) 0.0434 1.0000 Uani
O2 O 0.4380(2) 0.16729(16) 0.58612(8) 0.0548 1.0000 Uani
O3 O -0.06432(16) 0.13436(14) 0.18327(8) 0.0432 1.0000 Uani
O4 O 0.36203(17) 0.34107(13) 0.08775(8) 0.0431 1.0000 Uani
O5 O 0.34969(15) 0.05596(12) 0.21186(7) 0.0355 1.0000 Uani
C29 C 0.4346(3) -0.01846(19) 0.18445(12) 0.0404 1.0000 Uani
C30 C 0.5646(3) 0.0458(2) 0.16850(12) 0.0425 1.0000 Uani
O6 O 0.53970(17) 0.08893(15) 0.11100(8) 0.0446 1.0000 Uani
C31 C 0.6584(3) 0.1048(2) 0.07748(13) 0.0490 1.0000 Uani
C32 C 0.6321(3) 0.1614(2) 0.02128(12) 0.0482 1.0000 Uani
N1 N 0.6399(2) 0.28067(17) 0.04475(10) 0.0414 1.0000 Uani
C33 C 0.7594(3) 0.3555(2) 0.05079(12) 0.0458 1.0000 Uani
O7 O 0.8681(2) 0.32595(19) 0.04389(11) 0.0712 1.0000 Uani
C34 C 0.6382(2) 0.51735(19) 0.07725(11) 0.0368 1.0000 Uani
C35 C 0.7542(2) 0.4768(2) 0.06199(11) 0.0416 1.0000 Uani
C36 C 0.8694(3) 0.5513(3) 0.05212(13) 0.0552 1.0000 Uani
C37 C 0.8675(3) 0.6618(3) 0.05453(14) 0.0600 1.0000 Uani
C38 C 0.7516(3) 0.7006(2) 0.06875(12) 0.0497 1.0000 Uani
C39 C 0.6358(2) 0.6290(2) 0.08118(10) 0.0385 1.0000 Uani
C40 C 0.5153(3) 0.6775(2) 0.09847(11) 0.0397 1.0000 Uani
O8 O 0.5234(2) 0.77910(14) 0.10666(10) 0.0537 1.0000 Uani
N2 N 0.3986(2) 0.60818(18) 0.10460(10) 0.0386 1.0000 Uani
C41 C 0.2782(3) 0.6515(2) 0.12124(12) 0.0431 1.0000 Uani
C42 C 0.2856(3) 0.7038(2) 0.19543(13) 0.0480 1.0000 Uani
O9 O 0.2680(2) 0.61782(13) 0.23149(8) 0.0519 1.0000 Uani
C43 C 0.3257(4) 0.6501(2) 0.29833(15) 0.0719 1.0000 Uani
C44 C 0.2690(4) 0.5840(2) 0.34030(14) 0.0786 1.0000 Uani
O10 O 0.25930(17) 0.46600(12) 0.31448(8) 0.0401 1.0000 Uani
C45 C -0.1137(2) -0.2111(2) 0.29182(11) 0.0411 1.0000 Uani
C46 C -0.0964(3) -0.2186(3) 0.36554(13) 0.0565 1.0000 Uani
C47 C -0.1188(3) -0.3279(2) 0.24776(14) 0.0565 1.0000 Uani
C48 C -0.2487(3) -0.1770(3) 0.27666(14) 0.0577 1.0000 Uani
C49 C -0.1543(2) 0.2013(3) 0.42615(12) 0.0498 1.0000 Uani
C50 C -0.2820(3) 0.1436(3) 0.37580(16) 0.0686 1.0000 Uani
C51 C -0.1956(4) 0.2728(3) 0.48793(17) 0.0790 1.0000 Uani
C52 C -0.0924(3) 0.1092(3) 0.44737(15) 0.0625 1.0000 Uani
N3 N 0.6592(3) 0.4729(3) 0.36313(17) 0.0883 1.0000 Uani
C53 C 0.6051(3) 0.4267(3) 0.31115(17) 0.0618 1.0000 Uani
C54 C 0.5345(4) 0.3665(3) 0.24523(16) 0.0786 1.0000 Uani
H1 H 0.557(3) 0.300(2) 0.0485(14) 0.059(8) 1.0000 Uiso
H2 H 0.394(3) 0.537(2) 0.0991(12) 0.040(7) 1.0000 Uiso
H31 H 0.3883 0.3516 0.5602 0.0412 1.0000 Uiso
H51 H 0.3907 0.0125 0.4763 0.0433 1.0000 Uiso
H71 H 0.4016 -0.0490 0.3595 0.0419 1.0000 Uiso
H72 H 0.4509 0.0484 0.3191 0.0419 1.0000 Uiso
H101 H 0.1368 -0.1023 0.3635 0.0402 1.0000 Uiso
H121 H -0.0883 -0.1270 0.1819 0.0397 1.0000 Uiso
H141 H 0.1641 -0.0411 0.0951 0.0433 1.0000 Uiso
H142 H 0.0030 -0.0392 0.1003 0.0433 1.0000 Uiso
H171 H 0.2915 0.1258 0.0746 0.0419 1.0000 Uiso
H191 H 0.2143 0.4397 0.1675 0.0429 1.0000 Uiso
H211 H 0.0333 0.4526 0.2328 0.0476 1.0000 Uiso
H212 H -0.0951 0.3440 0.2162 0.0476 1.0000 Uiso
H241 H -0.1601 0.2577 0.3036 0.0474 1.0000 Uiso
H261 H 0.1005 0.3107 0.4786 0.0451 1.0000 Uiso
H281 H 0.3351 0.4702 0.4872 0.0400 1.0000 Uiso
H282 H 0.3983 0.4466 0.4157 0.0400 1.0000 Uiso
H291 H 0.4566 -0.0617 0.2182 0.0491 1.0000 Uiso
H292 H 0.3836 -0.0714 0.1422 0.0491 1.0000 Uiso
H301 H 0.6299 -0.0048 0.1594 0.0527 1.0000 Uiso
H302 H 0.6058 0.1092 0.2080 0.0527 1.0000 Uiso
H311 H 0.7379 0.1526 0.1102 0.0633 1.0000 Uiso
H312 H 0.6795 0.0306 0.0585 0.0633 1.0000 Uiso
H321 H 0.7020 0.1510 -0.0104 0.0604 1.0000 Uiso
H322 H 0.5383 0.1253 -0.0032 0.0604 1.0000 Uiso
H341 H 0.5552 0.4654 0.0855 0.0424 1.0000 Uiso
H361 H 0.9550 0.5243 0.0431 0.0603 1.0000 Uiso
H371 H 0.9504 0.7136 0.0459 0.0651 1.0000 Uiso
H381 H 0.7503 0.7806 0.0702 0.0555 1.0000 Uiso
H411 H 0.2693 0.7094 0.0952 0.0552 1.0000 Uiso
H412 H 0.1955 0.5885 0.1079 0.0552 1.0000 Uiso
H421 H 0.3770 0.7559 0.2118 0.0608 1.0000 Uiso
H422 H 0.2114 0.7462 0.2027 0.0608 1.0000 Uiso
H431 H 0.3156 0.7282 0.3166 0.0821 1.0000 Uiso
H432 H 0.4253 0.6489 0.2998 0.0821 1.0000 Uiso
H441 H 0.3274 0.6079 0.3851 0.0888 1.0000 Uiso
H442 H 0.1746 0.5962 0.3462 0.0888 1.0000 Uiso
H461 H -0.1773 -0.2724 0.3741 0.0663 1.0000 Uiso
H462 H -0.0109 -0.2452 0.3752 0.0663 1.0000 Uiso
H463 H -0.0897 -0.1431 0.3955 0.0663 1.0000 Uiso
H471 H -0.1967 -0.3831 0.2577 0.0646 1.0000 Uiso
H472 H -0.0307 -0.3506 0.2579 0.0646 1.0000 Uiso
H473 H -0.1324 -0.3260 0.1991 0.0646 1.0000 Uiso
H481 H -0.3258 -0.2311 0.2881 0.0679 1.0000 Uiso
H482 H -0.2445 -0.1002 0.3043 0.0679 1.0000 Uiso
H483 H -0.2643 -0.1775 0.2277 0.0679 1.0000 Uiso
H501 H -0.3491 0.0971 0.3979 0.0817 1.0000 Uiso
H502 H -0.3247 0.2013 0.3606 0.0817 1.0000 Uiso
H503 H -0.2556 0.0945 0.3359 0.0817 1.0000 Uiso
H511 H -0.2659 0.2250 0.5077 0.0982 1.0000 Uiso
H512 H -0.1130 0.3069 0.5222 0.0982 1.0000 Uiso
H513 H -0.2349 0.3334 0.4744 0.0982 1.0000 Uiso
H521 H -0.1621 0.0611 0.4674 0.0747 1.0000 Uiso
H522 H -0.0100 0.1441 0.4816 0.0747 1.0000 Uiso
H523 H -0.0650 0.0622 0.4070 0.0747 1.0000 Uiso
H541 H 0.4660 0.4076 0.2304 0.0912 1.0000 Uiso
H542 H 0.6025 0.3605 0.2122 0.0912 1.0000 Uiso
H543 H 0.4861 0.2898 0.2476 0.0912 1.0000 Uiso

loop_
_atom_site_aniso_label
_atom_site_aniso_U_11
_atom_site_aniso_U_22
_atom_site_aniso_U_33
_atom_site_aniso_U_23
_atom_site_aniso_U_13
_atom_site_aniso_U_12
C1 0.0233(10) 0.0328(11) 0.0346(11) 0.0079(9) 0.0002(8) 0.0012(8)
C2 0.0259(11) 0.0327(11) 0.0312(11) 0.0066(9) 0.0001(8) -0.0001(9)
C3 0.0319(12) 0.0423(13) 0.0287(11) 0.0049(9) 0.0016(9) 0.0023(10)
C4 0.0315(12) 0.0492(14) 0.0353(12) 0.0161(10) 0.0030(9) 0.0070(10)
C5 0.0283(11) 0.0365(12) 0.0434(13) 0.0151(10) 0.0020(9) 0.0046(9)
C6 0.0217(10) 0.0329(11) 0.0364(11) 0.0088(9) -0.0001(8) 0.0029(8)
C7 0.0335(12) 0.0313(11) 0.0400(12) 0.0079(9) 0.0010(9) 0.0079(9)
C8 0.0350(12) 0.0213(10) 0.0349(11) 0.0036(8) 0.0075(9) 0.0021(9)
C9 0.0347(12) 0.0259(10) 0.0342(11) 0.0032(9) 0.0024(9) 0.0058(9)
C10 0.0402(12) 0.0296(11) 0.0307(11) 0.0062(9) 0.0057(9) 0.0065(9)
C11 0.0374(12) 0.0288(11) 0.0320(11) 0.0049(9) 0.0077(9) 0.0032(9)
C12 0.0383(12) 0.0314(11) 0.0296(11) 0.0036(9) -0.0004(9) -0.0010(9)
C13 0.0418(13) 0.0255(10) 0.0305(11) 0.0039(8) 0.0048(9) 0.0044(9)
C14 0.0460(13) 0.0312(12) 0.0309(11) 0.0038(9) 0.0036(10) 0.0012(10)
C15 0.0299(11) 0.0380(12) 0.0259(10) 0.0100(9) -0.0026(8) 0.0020(9)
C16 0.0375(12) 0.0319(11) 0.0239(10) 0.0053(8) 0.0006(9) 0.0019(9)
C17 0.0374(12) 0.0363(12) 0.0311(11) 0.0077(9) 0.0066(9) 0.0077(10)
C18 0.0353(12) 0.0378(12) 0.0295(11) 0.0111(9) 0.0016(9) 0.0037(10)
C19 0.0434(13) 0.0332(11) 0.0306(11) 0.0075(9) 0.0031(9) 0.0073(10)
C20 0.0331(11) 0.0374(12) 0.0252(10) 0.0095(9) -0.0017(8) 0.0094(9)
C21 0.0403(13) 0.0463(13) 0.0323(11) 0.0121(10) 0.0048(9) 0.0178(10)
C22 0.0402(13) 0.0280(11) 0.0307(11) 0.0058(9) 0.0085(9) 0.0122(9)
C23 0.0370(12) 0.0401(12) 0.0301(11) 0.0072(9) 0.0069(9) 0.0187(10)
C24 0.0291(12) 0.0543(14) 0.0350(12) 0.0096(10) 0.0071(9) 0.0168(10)
C25 0.0314(12) 0.0551(14) 0.0341(12) 0.0120(10) 0.0099(9) 0.0169(11)
C26 0.0399(13) 0.0448(13) 0.0282(11) 0.0085(10) 0.0057(9) 0.0152(10)
C27 0.0372(12) 0.0309(11) 0.0288(11) 0.0047(9) 0.0026(9) 0.0111(9)
C28 0.0391(12) 0.0305(11) 0.0303(11) 0.0049(9) 0.0015(9) 0.0028(9)
O1 0.0636(11) 0.0382(9) 0.0310(8) 0.0109(7) 0.0077(7) 0.0133(8)
O2 0.0668(12) 0.0693(12) 0.0355(9) 0.0227(9) 0.0005(8) 0.0231(10)
O3 0.0338(9) 0.0501(10) 0.0445(9) 0.0141(8) 0.0063(7) 0.0028(7)
O4 0.043(1) 0.0416(9) 0.0451(9) 0.0153(7) 0.0124(7) 0.0017(7)
O5 0.0371(9) 0.0285(8) 0.0401(9) 0.0069(6) 0.0103(7) 0.0043(6)
C29 0.0457(14) 0.0331(12) 0.0440(13) 0.0085(10) 0.0138(11) 0.0098(10)
C30 0.0427(14) 0.0429(13) 0.0461(14) 0.0171(11) 0.0102(11) 0.0100(11)
O6 0.0399(9) 0.0565(11) 0.0454(10) 0.0217(8) 0.0139(7) 0.0154(8)
C31 0.0505(16) 0.0604(17) 0.0474(14) 0.0213(12) 0.0205(12) 0.0237(13)
C32 0.0599(16) 0.0521(15) 0.0391(13) 0.0121(11) 0.0173(12) 0.0216(13)
N1 0.0410(12) 0.0465(12) 0.0407(11) 0.0106(9) 0.0112(9) 0.0158(10)
C33 0.0396(14) 0.0646(17) 0.0361(13) 0.0078(12) 0.0148(10) 0.0182(13)
O7 0.0458(12) 0.0868(16) 0.0871(15) 0.0151(12) 0.0238(11) 0.0278(11)
C34 0.0327(12) 0.0415(13) 0.0319(11) 0.0067(10) 0.0067(9) -0.0009(10)
C35 0.0340(12) 0.0545(15) 0.0304(12) 0.0012(10) 0.0081(9) 0.0037(11)
C36 0.0375(14) 0.0714(19) 0.0420(14) -0.0104(13) 0.0144(11) -0.0011(13)
C37 0.0470(16) 0.0633(19) 0.0524(16) -0.0040(14) 0.0193(13) -0.0150(14)
C38 0.0561(16) 0.0451(14) 0.0377(13) 0.0032(11) 0.0087(12) -0.0071(12)
C39 0.0400(13) 0.0439(13) 0.0245(10) 0.0038(9) 0.0046(9) -0.0027(10)
C40 0.0497(14) 0.0384(13) 0.0288(11) 0.0098(9) 0.0016(10) 0.0038(11)
O8 0.0634(12) 0.0375(10) 0.0596(11) 0.0147(8) 0.0083(9) 0.0059(8)
N2 0.0454(12) 0.0337(11) 0.0388(11) 0.0112(9) 0.0081(9) 0.0096(9)
C41 0.0480(15) 0.0461(14) 0.0439(13) 0.0196(11) 0.0108(11) 0.0187(11)
C42 0.0695(18) 0.0350(13) 0.0475(14) 0.0166(11) 0.0200(13) 0.0175(12)
O9 0.0876(14) 0.0311(9) 0.0352(9) 0.0124(7) 0.0094(9) 0.0029(9)
C43 0.124(3) 0.0353(14) 0.0464(16) 0.0097(12) -0.0114(17) 0.0017(16)
C44 0.149(3) 0.0315(14) 0.0418(15) 0.0077(12) -0.0010(18) -0.0066(17)
O10 0.0506(10) 0.0307(8) 0.0370(8) 0.0121(7) 0.0038(7) 0.0007(7)
C45 0.0418(13) 0.0422(13) 0.0350(12) 0.0121(10) 0.0066(10) -0.0044(10)
C46 0.0565(17) 0.0695(18) 0.0398(14) 0.0219(13) 0.0099(12) -0.0062(14)
C47 0.0662(18) 0.0407(14) 0.0546(16) 0.0136(12) 0.0073(14) -0.0100(13)
C48 0.0390(14) 0.074(2) 0.0565(16) 0.0193(15) 0.0098(12) -0.0013(13)
C49 0.0321(13) 0.0799(19) 0.0403(13) 0.0210(13) 0.0125(10) 0.0087(13)
C50 0.0367(15) 0.105(3) 0.0630(18) 0.0346(18) 0.0049(13) -0.0031(15)
C51 0.070(2) 0.115(3) 0.0602(19) 0.0254(19) 0.0374(17) 0.023(2)
C52 0.0466(16) 0.078(2) 0.0622(18) 0.0326(16) 0.0052(13) -0.0046(14)
N3 0.075(2) 0.093(2) 0.079(2) -0.0072(18) 0.0070(16) 0.0084(17)
C53 0.0558(18) 0.0630(19) 0.065(2) 0.0119(16) 0.0133(15) 0.0101(15)
C54 0.083(2) 0.092(3) 0.0530(18) 0.0193(18) 0.0021(17) 0.001(2)

loop_
_geom_bond_atom_site_label_1
_geom_bond_site_symmetry_1
_geom_bond_atom_site_label_2
_geom_bond_site_symmetry_2
_geom_bond_distance
_geom_bond_publ_flag
C1 . C2 . 1.495(3) yes
C1 . C6 . 1.496(3) yes
C1 . O1 . 1.217(3) yes
C2 . C3 . 1.335(3) yes
C2 . C28 . 1.507(3) yes
C3 . C4 . 1.467(3) yes
C3 . H31 . 1.000 no
C4 . C5 . 1.469(3) yes
C4 . O2 . 1.228(3) yes
C5 . C6 . 1.342(3) yes
C5 . H51 . 1.000 no
C6 . C7 . 1.501(3) yes
C7 . C9 . 1.512(3) yes
C7 . H71 . 1.000 no
C7 . H72 . 1.000 no
C8 . C9 . 1.388(3) yes
C8 . C13 . 1.401(3) yes
C8 . O5 . 1.391(2) yes
C9 . C10 . 1.399(3) yes
C10 . C11 . 1.390(3) yes
C10 . H101 . 1.000 no
C11 . C12 . 1.392(3) yes
C11 . C45 . 1.539(3) yes
C12 . C13 . 1.389(3) yes
C12 . H121 . 1.000 no
C13 . C14 . 1.519(3) yes
C14 . C16 . 1.507(3) yes
C14 . H141 . 1.000 no
C14 . H142 . 1.000 no
C15 . C16 . 1.492(3) yes
C15 . C20 . 1.490(3) yes
C15 . O3 . 1.223(3) yes
C16 . C17 . 1.334(3) yes
C17 . C18 . 1.464(3) yes
C17 . H171 . 1.000 no
C18 . C19 . 1.461(3) yes
C18 . O4 . 1.239(3) yes
C19 . C20 . 1.330(3) yes
C19 . H191 . 1.000 no
C20 . C21 . 1.507(3) yes
C21 . C23 . 1.518(3) yes
C21 . H211 . 1.000 no
C21 . H212 . 1.000 no
C22 . C23 . 1.389(3) yes
C22 . C27 . 1.393(3) yes
C22 . O10 . 1.388(3) yes
C23 . C24 . 1.393(3) yes
C24 . C25 . 1.390(3) yes
C24 . H241 . 1.000 no
C25 . C26 . 1.389(3) yes
C25 . C49 . 1.533(3) yes
C26 . C27 . 1.386(3) yes
C26 . H261 . 1.000 no
C27 . C28 . 1.523(3) yes
C28 . H281 . 1.000 no
C28 . H282 . 1.000 no
O5 . C29 . 1.442(3) yes
C29 . C30 . 1.489(3) yes
C29 . H291 . 1.000 no
C29 . H292 . 1.000 no
C30 . O6 . 1.418(3) yes
C30 . H301 . 1.000 no
C30 . H302 . 1.000 no
O6 . C31 . 1.421(3) yes
C31 . C32 . 1.504(4) yes
C31 . H311 . 1.000 no
C31 . H312 . 1.000 no
C32 . N1 . 1.456(3) yes
C32 . H321 . 1.000 no
C32 . H322 . 1.000 no
N1 . C33 . 1.346(3) yes
N1 . H1 . 0.92(3) no
C33 . O7 . 1.229(3) yes
C33 . C35 . 1.502(4) yes
C34 . C35 . 1.391(3) yes
C34 . C39 . 1.390(3) yes
C34 . H341 . 1.000 no
C35 . C36 . 1.391(4) yes
C36 . C37 . 1.380(4) yes
C36 . H361 . 1.000 no
C37 . C38 . 1.375(4) yes
C37 . H371 . 1.000 no
C38 . C39 . 1.396(3) yes
C38 . H381 . 1.000 no
C39 . C40 . 1.491(3) yes
C40 . O8 . 1.235(3) yes
C40 . N2 . 1.344(3) yes
N2 . C41 . 1.454(3) yes
N2 . H2 . 0.86(3) no
C41 . C42 . 1.510(3) yes
C41 . H411 . 1.000 no
C41 . H412 . 1.000 no
C42 . O9 . 1.419(3) yes
C42 . H421 . 1.000 no
C42 . H422 . 1.000 no
O9 . C43 . 1.383(3) yes
C43 . C44 . 1.392(4) yes
C43 . H431 . 1.000 no
C43 . H432 . 1.000 no
C44 . O10 . 1.443(3) yes
C44 . H441 . 1.000 no
C44 . H442 . 1.000 no
C45 . C46 . 1.528(3) yes
C45 . C47 . 1.539(4) yes
C45 . C48 . 1.526(4) yes
C46 . H461 . 1.000 no
C46 . H462 . 1.000 no
C46 . H463 . 1.000 no
C47 . H471 . 1.000 no
C47 . H472 . 1.000 no
C47 . H473 . 1.000 no
C48 . H481 . 1.000 no
C48 . H482 . 1.000 no
C48 . H483 . 1.000 no
C49 . C50 . 1.526(4) yes
C49 . C51 . 1.525(4) yes
C49 . C52 . 1.536(4) yes
C50 . H501 . 1.000 no
C50 . H502 . 1.000 no
C50 . H503 . 1.000 no
C51 . H511 . 1.000 no
C51 . H512 . 1.000 no
C51 . H513 . 1.000 no
C52 . H521 . 1.000 no
C52 . H522 . 1.000 no
C52 . H523 . 1.000 no
N3 . C53 . 1.133(4) yes
C53 . C54 . 1.447(5) yes
C54 . H541 . 1.000 no
C54 . H542 . 1.000 no
C54 . H543 . 1.000 no

loop_
_cod_related_entry_id
_cod_related_entry_database
_cod_related_entry_code
1 ChemSpider 21150169
